data_7157041
loop_
_publ_author_name
'Gour, Jitendra'
'Gatadi, Srikanth'
'Akunuri, Ravikumar'
'Yaddanapudi, Madhavi Venkata'
'Nengroo, Mushtaq Ahmad'
'Datta, Dipak'
'Chopra, Sidharth'
'Nanduri, Srinivas'

_publ_section_title
;
 Catalyst-free facile synthesis of polycyclic indole/pyrrole
 substituted-1,2,3-triazoles.
;
_journal_issue 35
_journal_name_full 'Organic &amp; biomolecular chemistry'
_journal_page_first 8153
_journal_page_last 8165
_journal_paper_doi 10.1039/c9ob01560d
_journal_volume 17
_journal_year 2019
_chemical_formula_moiety 'C22 H19 N5 O2'
_chemical_formula_sum 'C22 H19 N5 O2'
_chemical_formula_weight 385.42
_chemical_name_systematic
N-(3-(6,7-dihydro-5H-[1,2,3]triazolo[5',1':3,4][1,4]diazepino[1,2-a]indole-1-carbonyl)phenyl)acetamide
_space_group_crystal_system monoclinic
_space_group_IT_number 14
_space_group_name_Hall '-P 2ybc'
_space_group_name_H-M_alt 'P 1 21/c 1'
_symmetry_space_group_name_Hall '-P 2ybc'
_symmetry_space_group_name_H-M 'P 1 21/c 1'
_atom_sites_solution_hydrogens mixed
_audit_creation_method SHELXL-2018/3
_audit_update_record
;
2018-12-27 deposited with the CCDC.    2019-08-06 downloaded from the CCDC.
;
_cell_angle_alpha 90
_cell_angle_beta 91.931(7)
_cell_angle_gamma 90
_cell_formula_units_Z 4
_cell_length_a 14.4652(12)
_cell_length_b 15.665(3)
_cell_length_c 8.435(2)
_cell_measurement_reflns_used 9898
_cell_measurement_temperature 293(2)
_cell_measurement_theta_max 29.324
_cell_measurement_theta_min 2.617
_cell_volume 1910.3(6)
_computing_cell_refinement '<i>SAINT</i> (Bruker, 2016)'
_computing_data_collection '<i>APEX3</i> (Bruker, 2016)'
_computing_data_reduction 'Bruker SAINT'
_computing_structure_refinement 'SHELXL-2018/3 (Sheldrick, 2018)'
_computing_structure_solution 'SHELXT 2014/5 (Sheldrick, 2014)'
_diffrn_ambient_temperature 293(2)
_diffrn_measured_fraction_theta_full 0.999
_diffrn_measured_fraction_theta_max 0.999
_diffrn_measurement_device_type 'Bruker D8 QUEST PHOTON-100'
_diffrn_measurement_method '\w and \f'
_diffrn_radiation_type MoK\a
_diffrn_radiation_wavelength 0.71073
_diffrn_reflns_av_R_equivalents 0.0710
_diffrn_reflns_av_unetI/netI 0.0452
_diffrn_reflns_Laue_measured_fraction_full 0.999
_diffrn_reflns_Laue_measured_fraction_max 0.999
_diffrn_reflns_limit_h_max 18
_diffrn_reflns_limit_h_min -18
_diffrn_reflns_limit_k_max 20
_diffrn_reflns_limit_k_min -20
_diffrn_reflns_limit_l_max 10
_diffrn_reflns_limit_l_min -10
_diffrn_reflns_number 34927
_diffrn_reflns_point_group_measured_fraction_full 0.999
_diffrn_reflns_point_group_measured_fraction_max 0.999
_diffrn_reflns_theta_full 25.242
_diffrn_reflns_theta_max 27.500
_diffrn_reflns_theta_min 2.600
_diffrn_source Microfocus
_exptl_absorpt_coefficient_mu 0.090
_exptl_absorpt_correction_T_max 0.7461
_exptl_absorpt_correction_T_min 0.6086
_exptl_absorpt_correction_type multi-scan
_exptl_absorpt_process_details 'SADABS 2014/5'
_exptl_crystal_density_diffrn 1.340
_exptl_crystal_description block
_exptl_crystal_F_000 808
_exptl_crystal_recrystallization_method 'Re-crystallisation from solvent: Ethanol'
_exptl_crystal_size_max 0.360
_exptl_crystal_size_mid 0.290
_exptl_crystal_size_min 0.210
_refine_diff_density_max 0.376
_refine_diff_density_min -0.251
_refine_diff_density_rms 0.094
_refine_ls_extinction_coef 0.034(5)
_refine_ls_extinction_expression Fc^*^=kFc[1+0.001xFc^2^\l^3^/sin(2\q)]^-1/4^
_refine_ls_extinction_method 'SHELXL-2018/3 (Sheldrick 2018)'
_refine_ls_goodness_of_fit_ref 1.172
_refine_ls_hydrogen_treatment mixed
_refine_ls_matrix_type full
_refine_ls_number_parameters 296
_refine_ls_number_reflns 4384
_refine_ls_number_restraints 72
_refine_ls_restrained_S_all 1.164
_refine_ls_R_factor_all 0.0772
_refine_ls_R_factor_gt 0.0533
_refine_ls_shift/su_max 0.000
_refine_ls_shift/su_mean 0.000
_refine_ls_structure_factor_coef Fsqd
_refine_ls_weighting_details 'w=1/[\s^2^(Fo^2^)+(0.1000P)^2^] where P=(Fo^2^+2Fc^2^)/3'
_refine_ls_weighting_scheme calc
_refine_ls_wR_factor_gt 0.1497
_refine_ls_wR_factor_ref 0.1703
_reflns_Friedel_coverage 0.000
_reflns_number_gt 3176
_reflns_number_total 4384
_reflns_threshold_expression 'I > 2\s(I)'
_cod_data_source_file c9ob01560d2.cif
_cod_data_source_block KA555_0m
_cod_depositor_comments 'Adding full bibliography for 7157041.cif.'
_cod_original_cell_volume 1910.2(6)
_cod_database_code 7157041
_shelx_shelxl_version_number 2018/3
_shelx_space_group_comment
;
The symmetry employed for this shelxl refinement is uniquely defined
by the following loop, which should always be used as a source of
symmetry information in preference to the above space-group names.
They are only intended as comments.
;
_shelx_estimated_absorpt_t_min 0.968
_shelx_estimated_absorpt_t_max 0.981

loop_
_space_group_symop_operation_xyz
'x, y, z'
'-x, y+1/2, -z+1/2'
'-x, -y, -z'
'x, -y-1/2, z-1/2'

loop_
_atom_site_label
_atom_site_type_symbol
_atom_site_fract_x
_atom_site_fract_y
_atom_site_fract_z
_atom_site_U_iso_or_equiv
_atom_site_adp_type
_atom_site_occupancy
_atom_site_site_symmetry_order
_atom_site_calc_flag
_atom_site_refinement_flags_posn
_atom_site_refinement_flags_adp
_atom_site_refinement_flags_occupancy
_atom_site_disorder_assembly
_atom_site_disorder_group
O1 O 0.98337(10) 0.62309(14) -0.1014(2) 0.0942(7) Uani 1 1 d . . . . .
O2 O 0.55289(8) 0.67056(10) 0.23046(15) 0.0619(4) Uani 1 1 d . . . . .
N1 N 0.65699(10) 0.63808(10) 0.61324(18) 0.0512(4) Uani 1 1 d . . . . .
N2 N 0.61798(12) 0.63351(12) 0.74961(19) 0.0612(5) Uani 1 1 d . . . . .
N3 N 0.52537(11) 0.62512(10) 0.72096(16) 0.0505(4) Uani 1 1 d . . . . .
N4 N 0.33610(9) 0.65437(8) 0.56613(15) 0.0381(3) Uani 1 1 d . . . . .
N5 N 0.82824(10) 0.63928(10) -0.10360(17) 0.0451(4) Uani 1 1 d . . . . .
C1 C 0.4551(4) 0.5945(5) 0.8408(6) 0.0524(15) Uani 0.512(11) 1 d . U P A 1
H1A H 0.428186 0.540676 0.805940 0.063 Uiso 0.512(11) 1 calc R U P A 1
H1B H 0.485718 0.585731 0.943565 0.063 Uiso 0.512(11) 1 calc R U P A 1
C2 C 0.3792(9) 0.6621(7) 0.8537(13) 0.063(2) Uani 0.512(11) 1 d . U P A 1
H2A H 0.326492 0.635309 0.901716 0.076 Uiso 0.512(11) 1 calc R U P A 1
H2B H 0.401805 0.705860 0.926532 0.076 Uiso 0.512(11) 1 calc R U P A 1
C3 C 0.3453(7) 0.7052(6) 0.7053(12) 0.0426(15) Uani 0.512(11) 1 d . U P A 1
H3A H 0.285426 0.730165 0.725048 0.051 Uiso 0.512(11) 1 calc R U P A 1
H3B H 0.387231 0.751774 0.683748 0.051 Uiso 0.512(11) 1 calc R U P A 1
C1D C 0.4791(4) 0.6378(6) 0.8707(5) 0.0612(17) Uani 0.488(11) 1 d . U P A 2
H1C H 0.494762 0.693797 0.912812 0.073 Uiso 0.488(11) 1 calc R U P A 2
H1D H 0.501018 0.595476 0.947012 0.073 Uiso 0.488(11) 1 calc R U P A 2
C2D C 0.3744(9) 0.6306(6) 0.8491(12) 0.054(2) Uani 0.488(11) 1 d . U P A 2
H2C H 0.359357 0.572416 0.818540 0.065 Uiso 0.488(11) 1 calc R U P A 2
H2D H 0.347060 0.641101 0.950726 0.065 Uiso 0.488(11) 1 calc R U P A 2
C3D C 0.3325(10) 0.6869(9) 0.7349(16) 0.073(3) Uani 0.488(11) 1 d . U P A 2
H3C H 0.363556 0.741773 0.741675 0.088 Uiso 0.488(11) 1 calc R U P A 2
H3D H 0.268432 0.695760 0.760880 0.088 Uiso 0.488(11) 1 calc R U P A 2
C4 C 0.25877(11) 0.64359(10) 0.46656(18) 0.0377(4) Uani 1 1 d . . . . .
C5 C 0.16839(12) 0.67331(14) 0.4799(2) 0.0575(5) Uani 1 1 d . . . . .
H5 H 0.150858 0.704112 0.568235 0.069 Uiso 1 1 calc R U . . .
C6 C 0.10610(13) 0.65528(17) 0.3572(3) 0.0715(7) Uani 1 1 d . . . . .
H6 H 0.045586 0.674784 0.362985 0.086 Uiso 1 1 calc R U . . .
C7 C 0.13116(14) 0.60870(17) 0.2247(3) 0.0694(6) Uani 1 1 d . . . . .
H7 H 0.087081 0.597622 0.144566 0.083 Uiso 1 1 calc R U . . .
C8 C 0.21933(13) 0.57892(12) 0.2103(2) 0.0532(5) Uani 1 1 d . . . . .
H8 H 0.235354 0.547470 0.121822 0.064 Uiso 1 1 calc R U . . .
C9 C 0.28569(11) 0.59699(10) 0.33280(17) 0.0367(4) Uani 1 1 d . . . . .
C10 C 0.38232(11) 0.58140(10) 0.35360(17) 0.0372(4) Uani 1 1 d . . . . .
H10 H 0.419230 0.552003 0.283806 0.045 Uiso 1 1 calc R U . . .
C11 C 0.41116(10) 0.61735(9) 0.49444(17) 0.0341(3) Uani 1 1 d . . . . .
C12 C 0.50469(11) 0.62531(9) 0.56283(17) 0.0360(4) Uani 1 1 d . . . . .
C13 C 0.59016(11) 0.63331(10) 0.49456(18) 0.0376(4) Uani 1 1 d . . . . .
C14 C 0.61127(11) 0.64123(10) 0.32392(19) 0.0399(4) Uani 1 1 d . . . . .
C15 C 0.70318(10) 0.61231(10) 0.26748(18) 0.0374(4) Uani 1 1 d . . . . .
C16 C 0.76123(12) 0.55602(11) 0.3531(2) 0.0465(4) Uani 1 1 d . . . . .
H16 H 0.746065 0.538073 0.454021 0.056 Uiso 1 1 calc R U . . .
C17 C 0.84143(12) 0.52747(12) 0.2855(2) 0.0532(5) Uani 1 1 d . . . . .
H17 H 0.879615 0.489496 0.341544 0.064 Uiso 1 1 calc R U . . .
C18 C 0.86592(11) 0.55409(11) 0.1370(2) 0.0473(4) Uani 1 1 d . . . . .
H18 H 0.920160 0.534214 0.093786 0.057 Uiso 1 1 calc R U . . .
C19 C 0.80888(10) 0.61119(10) 0.05137(18) 0.0381(4) Uani 1 1 d . . . . .
C20 C 0.72759(11) 0.63934(10) 0.11676(19) 0.0387(4) Uani 1 1 d . . . . .
H20 H 0.688994 0.676544 0.059692 0.046 Uiso 1 1 calc R U . . .
C21 C 0.91182(12) 0.64323(12) -0.1710(2) 0.0495(5) Uani 1 1 d . . . . .
C22 C 0.90970(15) 0.67456(17) -0.3391(2) 0.0694(6) Uani 1 1 d . . . . .
H22A H 0.932055 0.630542 -0.407118 0.104 Uiso 1 1 calc R U . . .
H22B H 0.948327 0.724134 -0.346570 0.104 Uiso 1 1 calc R U . . .
H22C H 0.847364 0.689057 -0.371231 0.104 Uiso 1 1 calc R U . . .
H5N H 0.7794(18) 0.6589(14) -0.154(3) 0.073(7) Uiso 1 1 d . . . . .

loop_
_atom_site_aniso_label
_atom_site_aniso_U_11
_atom_site_aniso_U_22
_atom_site_aniso_U_33
_atom_site_aniso_U_23
_atom_site_aniso_U_13
_atom_site_aniso_U_12
O1 0.0332(8) 0.1672(19) 0.0820(11) 0.0440(11) 0.0005(7) 0.0094(9)
O2 0.0370(7) 0.0965(11) 0.0525(8) 0.0245(7) 0.0054(6) 0.0164(6)
N1 0.0400(8) 0.0600(10) 0.0529(9) -0.0093(7) -0.0101(7) 0.0032(7)
N2 0.0540(10) 0.0815(12) 0.0469(9) -0.0131(8) -0.0161(7) 0.0166(8)
N3 0.0484(9) 0.0688(10) 0.0340(7) 0.0015(6) -0.0017(6) 0.0126(7)
N4 0.0359(7) 0.0426(7) 0.0361(7) -0.0066(5) 0.0039(5) 0.0031(5)
N5 0.0303(7) 0.0630(10) 0.0421(7) 0.0049(6) 0.0021(6) 0.0068(6)
C1 0.063(3) 0.060(3) 0.035(2) 0.007(2) 0.0038(19) 0.000(2)
C2 0.069(4) 0.081(6) 0.041(3) -0.010(4) 0.010(2) 0.011(5)
C3 0.054(3) 0.038(3) 0.036(4) -0.008(2) -0.001(3) 0.0054(19)
C1D 0.073(3) 0.081(4) 0.0295(19) 0.000(2) 0.002(2) -0.005(3)
C2D 0.072(4) 0.063(5) 0.028(2) -0.005(3) 0.015(2) -0.016(4)
C3D 0.093(6) 0.081(8) 0.046(5) -0.024(4) 0.008(4) 0.032(5)
C4 0.0338(8) 0.0388(8) 0.0405(8) 0.0047(6) 0.0031(6) -0.0012(6)
C5 0.0404(10) 0.0735(13) 0.0591(11) 0.0081(9) 0.0102(8) 0.0101(9)
C6 0.0329(10) 0.1045(18) 0.0771(14) 0.0202(13) -0.0013(10) 0.0068(10)
C7 0.0439(11) 0.0987(17) 0.0644(12) 0.0164(12) -0.0164(10) -0.0155(11)
C8 0.0548(11) 0.0599(12) 0.0443(9) 0.0023(8) -0.0080(8) -0.0153(9)
C9 0.0381(8) 0.0362(8) 0.0358(8) 0.0043(6) 0.0002(6) -0.0062(6)
C10 0.0392(8) 0.0369(8) 0.0356(7) -0.0029(6) 0.0054(6) 0.0005(6)
C11 0.0319(8) 0.0346(8) 0.0358(7) 0.0002(6) 0.0035(6) 0.0009(6)
C12 0.0380(8) 0.0374(8) 0.0326(7) 0.0001(6) -0.0005(6) 0.0023(6)
C13 0.0329(8) 0.0395(8) 0.0402(8) -0.0015(6) -0.0032(6) 0.0012(6)
C14 0.0316(8) 0.0440(9) 0.0442(8) 0.0057(7) 0.0015(7) 0.0005(6)
C15 0.0318(8) 0.0371(8) 0.0432(8) 0.0015(6) 0.0011(6) -0.0001(6)
C16 0.0455(9) 0.0458(10) 0.0483(9) 0.0118(7) 0.0033(7) 0.0082(7)
C17 0.0498(10) 0.0508(10) 0.0589(10) 0.0135(9) 0.0014(8) 0.0186(8)
C18 0.0387(9) 0.0493(10) 0.0539(10) 0.0008(8) 0.0019(8) 0.0122(7)
C19 0.0313(8) 0.0437(9) 0.0393(8) -0.0003(6) 0.0003(6) 0.0010(6)
C20 0.0314(8) 0.0417(9) 0.0427(8) 0.0021(6) -0.0021(6) 0.0038(6)
C21 0.0343(9) 0.0644(12) 0.0499(10) -0.0001(8) 0.0028(8) 0.0022(8)
C22 0.0481(11) 0.1074(18) 0.0532(11) 0.0120(11) 0.0100(9) -0.0003(11)

loop_
_atom_type_symbol
_atom_type_description
_atom_type_scat_dispersion_real
_atom_type_scat_dispersion_imag
_atom_type_scat_source
C C 0.0033 0.0016 'International Tables Vol C Tables 4.2.6.8 and 6.1.1.4'
H H 0.0000 0.0000 'International Tables Vol C Tables 4.2.6.8 and 6.1.1.4'
N N 0.0061 0.0033 'International Tables Vol C Tables 4.2.6.8 and 6.1.1.4'
O O 0.0106 0.0060 'International Tables Vol C Tables 4.2.6.8 and 6.1.1.4'

loop_
_geom_angle_atom_site_label_1
_geom_angle_atom_site_label_2
_geom_angle_atom_site_label_3
_geom_angle
N2 N1 C13 109.07(14)
N1 N2 N3 107.61(13)
C12 N3 N2 110.96(15)
C12 N3 C1D 139.1(3)
N2 N3 C1D 108.1(3)
C12 N3 C1 121.3(3)
N2 N3 C1 125.7(3)
C4 N4 C11 108.20(12)
C4 N4 C3 128.3(5)
C11 N4 C3 122.8(5)
C4 N4 C3D 123.9(6)
C11 N4 C3D 127.0(6)
C21 N5 C19 127.49(15)
C21 N5 H5N 119.9(16)
C19 N5 H5N 112.5(16)
C2 C1 N3 108.9(6)
C2 C1 H1A 109.9
N3 C1 H1A 109.9
C2 C1 H1B 109.9
N3 C1 H1B 109.9
H1A C1 H1B 108.3
C3 C2 C1 118.0(9)
C3 C2 H2A 107.8
C1 C2 H2A 107.8
C3 C2 H2B 107.8
C1 C2 H2B 107.8
H2A C2 H2B 107.2
N4 C3 C2 117.3(8)
N4 C3 H3A 108.0
C2 C3 H3A 108.0
N4 C3 H3B 108.0
C2 C3 H3B 108.0
H3A C3 H3B 107.2
N3 C1D C2D 111.6(6)
N3 C1D H1C 109.3
C2D C1D H1C 109.3
N3 C1D H1D 109.3
C2D C1D H1D 109.3
H1C C1D H1D 108.0
C3D C2D C1D 115.6(8)
C3D C2D H2C 108.4
C1D C2D H2C 108.4
C3D C2D H2D 108.4
C1D C2D H2D 108.4
H2C C2D H2D 107.4
C2D C3D N4 113.5(10)
C2D C3D H3C 108.9
N4 C3D H3C 108.9
C2D C3D H3D 108.9
N4 C3D H3D 108.9
H3C C3D H3D 107.7
N4 C4 C5 130.49(16)
N4 C4 C9 108.00(13)
C5 C4 C9 121.47(16)
C6 C5 C4 117.5(2)
C6 C5 H5 121.3
C4 C5 H5 121.3
C5 C6 C7 121.91(19)
C5 C6 H6 119.0
C7 C6 H6 119.0
C8 C7 C6 121.27(18)
C8 C7 H7 119.4
C6 C7 H7 119.4
C7 C8 C9 118.59(19)
C7 C8 H8 120.7
C9 C8 H8 120.7
C4 C9 C8 119.29(16)
C4 C9 C10 106.66(13)
C8 C9 C10 133.99(16)
C11 C10 C9 107.82(13)
C11 C10 H10 126.1
C9 C10 H10 126.1
C10 C11 N4 109.30(13)
C10 C11 C12 129.12(14)
N4 C11 C12 121.41(13)
N3 C12 C13 103.78(14)
N3 C12 C11 124.02(15)
C13 C12 C11 132.19(14)
N1 C13 C12 108.57(14)
N1 C13 C14 122.68(14)
C12 C13 C14 128.65(14)
O2 C14 C13 119.65(14)
O2 C14 C15 120.60(15)
C13 C14 C15 119.75(14)
C20 C15 C16 119.63(15)
C20 C15 C14 116.87(14)
C16 C15 C14 123.35(14)
C17 C16 C15 119.17(16)
C17 C16 H16 120.4
C15 C16 H16 120.4
C18 C17 C16 121.43(15)
C18 C17 H17 119.3
C16 C17 H17 119.3
C17 C18 C19 119.81(15)
C17 C18 H18 120.1
C19 C18 H18 120.1
C20 C19 C18 119.35(15)
C20 C19 N5 117.69(14)
C18 C19 N5 122.90(14)
C19 C20 C15 120.60(14)
C19 C20 H20 119.7
C15 C20 H20 119.7
O1 C21 N5 122.91(18)
O1 C21 C22 122.15(18)
N5 C21 C22 114.94(16)
C21 C22 H22A 109.5
C21 C22 H22B 109.5
H22A C22 H22B 109.5
C21 C22 H22C 109.5
H22A C22 H22C 109.5
H22B C22 H22C 109.5

loop_
_geom_bond_atom_site_label_1
_geom_bond_atom_site_label_2
_geom_bond_distance
O1 C21 1.214(2)
O2 C14 1.2251(19)
N1 N2 1.300(2)
N1 C13 1.370(2)
N2 N3 1.360(2)
N3 C12 1.357(2)
N3 C1D 1.463(5)
N3 C1 1.534(5)
N4 C4 1.386(2)
N4 C11 1.3875(19)
N4 C3 1.421(12)
N4 C3D 1.515(14)
N5 C21 1.355(2)
N5 C19 1.416(2)
N5 H5N 0.87(2)
C1 C2 1.533(13)
C1 H1A 0.9700
C1 H1B 0.9700
C2 C3 1.491(13)
C2 H2A 0.9700
C2 H2B 0.9700
C3 H3A 0.9700
C3 H3B 0.9700
C1D C2D 1.523(15)
C1D H1C 0.9700
C1D H1D 0.9700
C2D C3D 1.426(15)
C2D H2C 0.9700
C2D H2D 0.9700
C3D H3C 0.9700
C3D H3D 0.9700
C4 C5 1.396(2)
C4 C9 1.410(2)
C5 C6 1.379(3)
C5 H5 0.9300
C6 C7 1.392(4)
C6 H6 0.9300
C7 C8 1.367(3)
C7 H7 0.9300
C8 C9 1.415(2)
C8 H8 0.9300
C9 C10 1.424(2)
C10 C11 1.367(2)
C10 H10 0.9300
C11 C12 1.458(2)
C12 C13 1.387(2)
C13 C14 1.487(2)
C14 C15 1.497(2)
C15 C20 1.397(2)
C15 C16 1.401(2)
C16 C17 1.384(2)
C16 H16 0.9300
C17 C18 1.378(2)
C17 H17 0.9300
C18 C19 1.401(2)
C18 H18 0.9300
C19 C20 1.388(2)
C20 H20 0.9300
C21 C22 1.500(3)
C22 H22A 0.9600
C22 H22B 0.9600
C22 H22C 0.9600

loop_
_geom_torsion_atom_site_label_1
_geom_torsion_atom_site_label_2
_geom_torsion_atom_site_label_3
_geom_torsion_atom_site_label_4
_geom_torsion
C13 N1 N2 N3 0.42(19)
N1 N2 N3 C12 -0.7(2)
N1 N2 N3 C1D -168.3(4)
N1 N2 N3 C1 163.1(4)
C12 N3 C1 C2 -73.2(8)
N2 N3 C1 C2 124.6(6)
N3 C1 C2 C3 40.0(13)
C4 N4 C3 C2 125.5(8)
C11 N4 C3 C2 -65.3(9)
C1 C2 C3 N4 38.5(13)
C12 N3 C1D C2D 17.1(12)
N2 N3 C1D C2D 179.3(7)
N3 C1D C2D C3D -56.5(13)
C1D C2D C3D N4 83.0(10)
C4 N4 C3D C2D 124.1(9)
C11 N4 C3D C2D -44.1(12)
C11 N4 C4 C5 -175.79(17)
C3 N4 C4 C5 -5.4(5)
C3D N4 C4 C5 14.1(6)
C11 N4 C4 C9 1.66(17)
C3 N4 C4 C9 172.1(4)
C3D N4 C4 C9 -168.5(6)
N4 C4 C5 C6 177.24(18)
C9 C4 C5 C6 0.1(3)
C4 C5 C6 C7 0.5(3)
C5 C6 C7 C8 -0.3(4)
C6 C7 C8 C9 -0.5(3)
N4 C4 C9 C8 -178.59(14)
C5 C4 C9 C8 -0.9(2)
N4 C4 C9 C10 -1.08(17)
C5 C4 C9 C10 176.64(15)
C7 C8 C9 C4 1.1(3)
C7 C8 C9 C10 -175.61(18)
C4 C9 C10 C11 0.10(17)
C8 C9 C10 C11 177.07(17)
C9 C10 C11 N4 0.93(17)
C9 C10 C11 C12 -174.23(14)
C4 N4 C11 C10 -1.62(17)
C3 N4 C11 C10 -172.7(4)
C3D N4 C11 C10 168.1(6)
C4 N4 C11 C12 173.98(13)
C3 N4 C11 C12 2.9(5)
C3D N4 C11 C12 -16.3(7)
N2 N3 C12 C13 0.69(19)
C1D N3 C12 C13 162.6(6)
C1 N3 C12 C13 -163.9(3)
N2 N3 C12 C11 179.99(14)
C1D N3 C12 C11 -18.1(7)
C1 N3 C12 C11 15.4(4)
C10 C11 C12 N3 -148.94(17)
N4 C11 C12 N3 36.4(2)
C10 C11 C12 C13 30.1(3)
N4 C11 C12 C13 -144.49(18)
N2 N1 C13 C12 0.01(19)
N2 N1 C13 C14 176.70(16)
N3 C12 C13 N1 -0.42(18)
C11 C12 C13 N1 -179.64(15)
N3 C12 C13 C14 -176.86(16)
C11 C12 C13 C14 3.9(3)
N1 C13 C14 O2 -150.52(18)
C12 C13 C14 O2 25.5(3)
N1 C13 C14 C15 30.3(2)
C12 C13 C14 C15 -153.76(17)
O2 C14 C15 C20 15.5(2)
C13 C14 C15 C20 -165.24(14)
O2 C14 C15 C16 -160.06(17)
C13 C14 C15 C16 19.2(2)
C20 C15 C16 C17 -0.7(3)
C14 C15 C16 C17 174.78(16)
C15 C16 C17 C18 0.9(3)
C16 C17 C18 C19 -0.1(3)
C17 C18 C19 C20 -0.9(3)
C17 C18 C19 N5 -178.07(16)
C21 N5 C19 C20 157.66(17)
C21 N5 C19 C18 -25.1(3)
C18 C19 C20 C15 1.0(2)
N5 C19 C20 C15 178.36(14)
C16 C15 C20 C19 -0.2(2)
C14 C15 C20 C19 -176.01(14)
C19 N5 C21 O1 -1.1(3)
C19 N5 C21 C22 178.96(18)
